data_2016165
loop_
_publ_author_name
'Portilla, Jaime'
'Mata, Ernesto G.'
'Cobo, Justo'
'Low, John N.'
'Glidewell, Christopher'

_publ_section_title
;
 Two isomeric reaction products: hydrogen-bonded sheets in methyl
 4-(5-amino-3-phenyl-1<i>H</i>-pyrazol-1-yl)-3-nitrobenzoate and
 hydrogen-bonded chains of edge-fused rings in methyl
 3-nitro-4-[(5-phenyl-1<i>H</i>-pyrazol-3-yl)amino]benzoate
;
_journal_coeditor_code SK3149
_journal_issue 9
_journal_name_full 'Acta Crystallographica Section C'
_journal_page_first o510
_journal_page_last o513
_journal_paper_doi 10.1107/S010827010703346X
_journal_volume 63
_journal_year 2007
_chemical_formula_iupac 'C17 H14 N4 O4'
_chemical_formula_moiety 'C17 H14 N4 O4'
_chemical_formula_sum 'C17 H14 N4 O4'
_chemical_formula_weight 338.32
_chemical_name_systematic
;
methyl 3-nitro-4-[(5-phenyl-1<i>H</i>-pyrazol-3-yl)amino]benzoate
;
_space_group_IT_number 15
_symmetry_cell_setting monoclinic
_symmetry_space_group_name_Hall '-C 2yc'
_symmetry_space_group_name_H-M 'C 1 2/c 1'
_atom_sites_solution_hydrogens geom
_atom_sites_solution_primary direct
_atom_sites_solution_secondary difmap
_cell_angle_alpha 90.00
_cell_angle_beta 121.071(6)
_cell_angle_gamma 90.00
_cell_formula_units_Z 8
_cell_length_a 31.0506(4)
_cell_length_b 5.4210(11)
_cell_length_c 20.7251(12)
_cell_measurement_reflns_used 3420
_cell_measurement_temperature 120(2)
_cell_measurement_theta_max 27.52
_cell_measurement_theta_min 3.06
_cell_volume 2988.0(7)
_computing_cell_refinement 'DIRAX/LSQ (Duisenberg <i>et al.</i>,  2000)'
_computing_data_collection 'COLLECT (Hooft, 1999)'
_computing_data_reduction 'EVALCCD (Duisenberg <i>et al.</i>,  2003)'
_computing_molecular_graphics 'PLATON (Spek, 2003)'
_computing_publication_material 'SHELXL97 and PRPKAPPA (Ferguson, 1999)'
_computing_structure_refinement 'OSCAIL (McArdle, 2003) and SHELXL97 (Sheldrick, 1997)'
_computing_structure_solution 'SIR2004 (Burla <i>et al.</i>,  2005) and WinGX (Farrugia, 1999)'
_diffrn_ambient_temperature 120(2)
_diffrn_detector_area_resol_mean 9.091
_diffrn_measured_fraction_theta_full 0.998
_diffrn_measured_fraction_theta_max 0.998
_diffrn_measurement_device_type 'Bruker--Nonius KappaCCD'
_diffrn_measurement_method '\f & \w scans'
_diffrn_radiation_monochromator graphite
_diffrn_radiation_source 'Bruker-Nonius FR591 rotating anode'
_diffrn_radiation_type MoK\a
_diffrn_radiation_wavelength 0.71073
_diffrn_reflns_av_R_equivalents 0.0443
_diffrn_reflns_av_sigmaI/netI 0.0265
_diffrn_reflns_limit_h_max 40
_diffrn_reflns_limit_h_min -40
_diffrn_reflns_limit_k_max 7
_diffrn_reflns_limit_k_min -6
_diffrn_reflns_limit_l_max 26
_diffrn_reflns_limit_l_min -26
_diffrn_reflns_number 33526
_diffrn_reflns_theta_full 27.52
_diffrn_reflns_theta_max 27.52
_diffrn_reflns_theta_min 3.06
_diffrn_standards_decay_% 0
_diffrn_standards_number 0
_exptl_absorpt_coefficient_mu 0.110
_exptl_absorpt_correction_T_max 0.967
_exptl_absorpt_correction_T_min 0.947
_exptl_absorpt_correction_type multi-scan
_exptl_absorpt_process_details '(SADABS; Sheldrick, 2003)'
_exptl_crystal_colour orange
_exptl_crystal_density_diffrn 1.504
_exptl_crystal_density_method 'not measured'
_exptl_crystal_description lath
_exptl_crystal_F_000 1408
_exptl_crystal_size_max 0.50
_exptl_crystal_size_mid 0.29
_exptl_crystal_size_min 0.28
_refine_diff_density_max 0.283
_refine_diff_density_min -0.355
_refine_ls_extinction_method none
_refine_ls_goodness_of_fit_ref 1.107
_refine_ls_hydrogen_treatment constr
_refine_ls_matrix_type full
_refine_ls_number_parameters 227
_refine_ls_number_reflns 3420
_refine_ls_number_restraints 0
_refine_ls_restrained_S_all 1.107
_refine_ls_R_factor_all 0.0762
_refine_ls_R_factor_gt 0.0479
_refine_ls_shift/su_max 0.001
_refine_ls_shift/su_mean 0.000
_refine_ls_structure_factor_coef Fsqd
_refine_ls_weighting_details 'w=1/[\s^2^(Fo^2^)+(0.0578P)^2^+4.6327P] where P=(Fo^2^+2Fc^2^)/3'
_refine_ls_weighting_scheme calc
_refine_ls_wR_factor_gt 0.1111
_refine_ls_wR_factor_ref 0.1336
_reflns_number_gt 2488
_reflns_number_total 3420
_reflns_threshold_expression I>2\s(I)
_cod_data_source_file sk3149.cif
_cod_data_source_block II
_cod_original_cell_volume 2988.1(7)
_cod_original_sg_symbol_H-M 'C 2/c'
_cod_database_code 2016165
_cod_database_fobs_code 2016165

loop_
_symmetry_equiv_pos_as_xyz
'x, y, z'
'-x, y, -z+1/2'
'-x, -y, -z'
'x, -y, z+1/2'
'x+1/2, y+1/2, z'
'-x+1/2, y+1/2, -z+1/2'
'-x+1/2, -y+1/2, -z'
'x+1/2, -y+1/2, z+1/2'

loop_
_atom_site_type_symbol
_atom_site_label
_atom_site_fract_x
_atom_site_fract_y
_atom_site_fract_z
_atom_site_U_iso_or_equiv
_atom_site_adp_type
_atom_site_calc_flag
_atom_site_refinement_flags
_atom_site_occupancy
N N1 0.59810(6) 0.7513(3) 0.60667(8) 0.0228(4) Uani d . 1
N N2 0.63253(6) 0.7928(3) 0.68076(8) 0.0214(3) Uani d . 1
C C3 0.66832(6) 0.6152(3) 0.71231(9) 0.0184(4) Uani d . 1
C C31 0.70897(6) 0.6193(3) 0.79170(9) 0.0182(4) Uani d . 1
C C32 0.74389(7) 0.4276(4) 0.82041(10) 0.0219(4) Uani d . 1
C C33 0.78193(7) 0.4238(4) 0.89564(10) 0.0238(4) Uani d . 1
C C34 0.78548(7) 0.6121(4) 0.94348(10) 0.0238(4) Uani d . 1
C C35 0.75135(7) 0.8050(4) 0.91523(10) 0.0238(4) Uani d . 1
C C36 0.71360(7) 0.8107(4) 0.84023(10) 0.0216(4) Uani d . 1
C C4 0.65743(7) 0.4485(3) 0.65562(10) 0.0202(4) Uani d . 1
C C5 0.61378(6) 0.5413(3) 0.59205(9) 0.0195(4) Uani d . 1
C C51 0.54722(6) 0.4771(3) 0.45658(9) 0.0183(4) Uani d . 1
C C52 0.52986(6) 0.3312(3) 0.39047(9) 0.0178(4) Uani d . 1
N N5 0.59048(6) 0.4223(3) 0.52237(8) 0.0212(3) Uani d . 1
N N52 0.55736(5) 0.1186(3) 0.38848(8) 0.0200(3) Uani d . 1
O O521 0.59647(5) 0.0523(3) 0.44756(7) 0.0265(3) Uani d . 1
O O522 0.54173(5) 0.0068(2) 0.32903(7) 0.0259(3) Uani d . 1
C C53 0.48594(6) 0.3880(3) 0.32318(10) 0.0185(4) Uani d . 1
C C54 0.45787(6) 0.5917(3) 0.31831(9) 0.0188(4) Uani d . 1
C C541 0.41265(7) 0.6645(3) 0.24683(10) 0.0194(4) Uani d . 1
O O541 0.38721(5) 0.8454(3) 0.23954(7) 0.0258(3) Uani d . 1
O O542 0.40194(5) 0.5128(2) 0.18978(7) 0.0227(3) Uani d . 1
C C542 0.35970(7) 0.5849(4) 0.11720(10) 0.0251(4) Uani d . 1
C C55 0.47383(7) 0.7361(3) 0.38303(10) 0.0205(4) Uani d . 1
C C56 0.51666(7) 0.6817(3) 0.44995(10) 0.0203(4) Uani d . 1
H H2 0.6277 0.9160 0.7034 0.026 Uiso d R 1
H H32 0.7416 0.2977 0.7880 0.026 Uiso calc R 1
H H33 0.8055 0.2923 0.9144 0.029 Uiso calc R 1
H H34 0.8111 0.6088 0.9952 0.029 Uiso calc R 1
H H35 0.7539 0.9349 0.9478 0.029 Uiso calc R 1
H H36 0.6907 0.9451 0.8215 0.026 Uiso calc R 1
H H4 0.6754 0.3028 0.6588 0.024 Uiso calc R 1
H H5 0.6041 0.2833 0.5213 0.025 Uiso d R 1
H H53 0.4752 0.2856 0.2803 0.022 Uiso calc R 1
H H54A 0.3296 0.6018 0.1209 0.038 Uiso calc R 1
H H54B 0.3538 0.4586 0.0797 0.038 Uiso calc R 1
H H54C 0.3671 0.7429 0.1020 0.038 Uiso calc R 1
H H55 0.4544 0.8754 0.3803 0.025 Uiso calc R 1
H H56 0.5261 0.7827 0.4927 0.024 Uiso calc R 1

loop_
_atom_site_aniso_label
_atom_site_aniso_U_11
_atom_site_aniso_U_22
_atom_site_aniso_U_33
_atom_site_aniso_U_12
_atom_site_aniso_U_13
_atom_site_aniso_U_23
N1 0.0213(8) 0.0255(9) 0.0162(8) 0.0016(7) 0.0058(6) -0.0031(6)
N2 0.0215(8) 0.0225(8) 0.0152(7) 0.0019(6) 0.0059(6) -0.0038(6)
C3 0.0164(8) 0.0219(9) 0.0178(8) 0.0002(7) 0.0094(7) 0.0000(7)
C31 0.0175(8) 0.0208(9) 0.0165(8) -0.0024(7) 0.0088(7) 0.0010(7)
C32 0.0222(9) 0.0220(9) 0.0218(9) 0.0014(7) 0.0115(8) -0.0002(7)
C33 0.0211(9) 0.0247(10) 0.0236(9) 0.0034(8) 0.0101(8) 0.0043(8)
C34 0.0196(9) 0.0300(10) 0.0179(9) -0.0019(8) 0.0069(7) 0.0000(8)
C35 0.0230(9) 0.0263(10) 0.0199(9) -0.0021(8) 0.0096(8) -0.0051(7)
C36 0.0204(9) 0.0231(9) 0.0194(9) 0.0017(7) 0.0088(7) 0.0006(7)
C4 0.0204(9) 0.0209(9) 0.0185(8) 0.0000(7) 0.0094(7) -0.0007(7)
C5 0.0187(8) 0.0234(9) 0.0151(8) -0.0018(7) 0.0079(7) -0.0008(7)
C51 0.0178(8) 0.0210(9) 0.0166(8) -0.0024(7) 0.0092(7) -0.0004(7)
C52 0.0182(8) 0.0174(9) 0.0189(9) 0.0003(7) 0.0103(7) -0.0002(7)
N5 0.0200(7) 0.0223(8) 0.0176(7) 0.0018(6) 0.0070(6) -0.0034(6)
N52 0.0194(7) 0.0218(8) 0.0176(7) -0.0011(6) 0.0087(6) -0.0010(6)
O521 0.0199(6) 0.0297(8) 0.0203(7) 0.0060(6) 0.0036(5) -0.0034(5)
O522 0.0295(7) 0.0262(7) 0.0184(6) 0.0033(6) 0.0098(6) -0.0048(5)
C53 0.0194(8) 0.0196(9) 0.0164(8) -0.0032(7) 0.0091(7) -0.0017(7)
C54 0.0172(8) 0.0207(9) 0.0178(8) -0.0011(7) 0.0086(7) 0.0010(7)
C541 0.0198(8) 0.0208(9) 0.0185(9) -0.0017(7) 0.0105(7) -0.0015(7)
O541 0.0238(7) 0.0282(7) 0.0206(7) 0.0062(6) 0.0080(6) -0.0011(5)
O542 0.0217(6) 0.0240(7) 0.0165(6) 0.0009(5) 0.0056(5) -0.0031(5)
C542 0.0233(9) 0.0301(10) 0.0152(9) -0.0007(8) 0.0052(7) -0.0012(8)
C55 0.0209(9) 0.0196(9) 0.0202(9) 0.0013(7) 0.0102(7) -0.0001(7)
C56 0.0198(8) 0.0231(9) 0.0175(8) -0.0031(7) 0.0094(7) -0.0034(7)

loop_
_atom_type_symbol
_atom_type_description
_atom_type_scat_dispersion_real
_atom_type_scat_dispersion_imag
_atom_type_scat_source
C C 0.0033 0.0016 'International Tables Vol C Tables 4.2.6.8 and 6.1.1.4'
H H 0.0000 0.0000 'International Tables Vol C Tables 4.2.6.8 and 6.1.1.4'
N N 0.0061 0.0033 'International Tables Vol C Tables 4.2.6.8 and 6.1.1.4'
O O 0.0106 0.0060 'International Tables Vol C Tables 4.2.6.8 and 6.1.1.4'

loop_
_geom_angle_atom_site_label_1
_geom_angle_atom_site_label_2
_geom_angle_atom_site_label_3
_geom_angle
_geom_angle_publ_flag
C5 N1 N2 103.36(14) no
C3 N2 N1 113.40(15) no
C3 N2 H2 127.5 no
N1 N2 H2 118.7 no
N2 C3 C4 105.95(15) no
N2 C3 C31 123.09(16) no
C4 C3 C31 130.96(16) no
C32 C31 C36 118.49(16) no
C32 C31 C3 119.75(16) no
C36 C31 C3 121.76(16) no
C33 C32 C31 120.94(17) no
C33 C32 H32 119.5 no
C31 C32 H32 119.5 no
C34 C33 C32 119.98(17) no
C34 C33 H33 120.0 no
C32 C33 H33 120.0 no
C35 C34 C33 119.47(17) no
C35 C34 H34 120.3 no
C33 C34 H34 120.3 no
C36 C35 C34 120.81(18) no
C36 C35 H35 119.6 no
C34 C35 H35 119.6 no
C35 C36 C31 120.29(17) no
C35 C36 H36 119.9 no
C31 C36 H36 119.9 no
C3 C4 C5 104.91(16) no
C3 C4 H4 127.5 no
C5 C4 H4 127.5 no
N1 C5 N5 125.10(16) no
N1 C5 C4 112.37(16) no
N5 C5 C4 122.53(17) no
N5 C51 C56 122.09(16) no
N5 C51 C52 121.92(16) no
C56 C51 C52 116.00(16) no
C53 C52 C51 121.99(16) no
C53 C52 N52 115.77(15) no
C51 C52 N52 122.23(15) no
C51 N5 C5 130.60(16) no
C51 N5 H5 113.8 no
C5 N5 H5 115.3 no
O522 N52 O521 121.46(15) no
O522 N52 C52 119.26(14) no
O521 N52 C52 119.28(14) no
C54 C53 C52 120.40(16) no
C54 C53 H53 119.8 no
C52 C53 H53 119.8 no
C53 C54 C55 118.61(16) no
C53 C54 C541 121.75(16) no
C55 C54 C541 119.61(16) no
O541 C541 O542 122.48(16) no
O541 C541 C54 124.05(16) no
O542 C541 C54 113.46(15) no
C541 O542 C542 115.60(14) no
O542 C542 H54A 109.5 no
O542 C542 H54B 109.5 no
H54A C542 H54B 109.5 no
O542 C542 H54C 109.5 no
H54A C542 H54C 109.5 no
H54B C542 H54C 109.5 no
C56 C55 C54 121.78(17) no
C56 C55 H55 119.1 no
C54 C55 H55 119.1 no
C55 C56 C51 121.18(17) no
C55 C56 H56 119.4 no
C51 C56 H56 119.4 no

loop_
_geom_bond_atom_site_label_1
_geom_bond_atom_site_label_2
_geom_bond_distance
_geom_bond_publ_flag
N1 C5 1.333(2) no
N1 N2 1.363(2) no
N2 C3 1.356(2) no
N2 H2 0.87 no
C3 C4 1.379(2) no
C3 C31 1.469(2) no
C31 C32 1.394(3) no
C31 C36 1.400(3) no
C32 C33 1.388(2) no
C32 H32 0.95 no
C33 C34 1.387(3) no
C33 H33 0.95 no
C34 C35 1.385(3) no
C34 H34 0.95 no
C35 C36 1.382(3) no
C35 H35 0.95 no
C36 H36 0.95 no
C4 C5 1.408(2) no
C4 H4 0.95 no
C5 N5 1.395(2) no
C51 N5 1.364(2) y
C51 C52 1.425(2) y
C52 C53 1.391(2) y
C53 C54 1.378(3) y
C54 C55 1.404(2) y
C55 C56 1.370(3) y
C56 C51 1.419(3) y
C52 N52 1.448(2) y
N5 H5 0.87 no
N52 O521 1.2522(19) y
N52 O522 1.2262(19) y
C53 H53 0.95 no
C54 C541 1.475(2) no
C541 O541 1.219(2) no
C541 O542 1.334(2) no
O542 C542 1.449(2) no
C542 H54A 0.98 no
C542 H54B 0.98 no
C542 H54C 0.98 no
C55 H55 0.95 no
C56 H56 0.95 no

loop_
_geom_hbond_atom_site_label_D
_geom_hbond_atom_site_label_H
_geom_hbond_atom_site_label_A
_geom_hbond_site_symmetry_A
_geom_hbond_distance_DH
_geom_hbond_distance_HA
_geom_hbond_distance_DA
_geom_hbond_angle_DHA
_geom_hbond_publ_flag
N5 H5 O521 . 0.87 1.89 2.600(2) 137 y
N2 H2 O541 3_676 0.87 1.96 2.828(2) 171 y
C36 H36 O541 3_676 0.95 2.36 3.266(3) 159 y
C53 H53 O522 2_655 0.95 2.54 3.487(2) 173 y

loop_
_geom_torsion_atom_site_label_1
_geom_torsion_atom_site_label_2
_geom_torsion_atom_site_label_3
_geom_torsion_atom_site_label_4
_geom_torsion
_geom_torsion_publ_flag
C5 N1 N2 C3 -0.7(2) no
N1 N2 C3 C4 0.9(2) no
N1 N2 C3 C31 -179.26(15) no
N2 C3 C31 C32 178.86(17) no
C4 C3 C31 C32 -1.4(3) no
N2 C3 C31 C36 -0.6(3) no
C4 C3 C31 C36 179.14(18) no
C36 C31 C32 C33 1.1(3) no
C3 C31 C32 C33 -178.41(16) no
C31 C32 C33 C34 0.2(3) no
C32 C33 C34 C35 -1.1(3) no
C33 C34 C35 C36 0.6(3) no
C34 C35 C36 C31 0.7(3) no
C32 C31 C36 C35 -1.5(3) no
C3 C31 C36 C35 177.94(17) no
N2 C3 C4 C5 -0.71(19) no
C31 C3 C4 C5 179.51(18) no
N2 N1 C5 N5 -179.79(16) no
N2 N1 C5 C4 0.2(2) no
C3 C4 C5 N1 0.3(2) no
C3 C4 C5 N5 -179.67(16) no
N5 C51 C52 C53 -179.51(16) no
C56 C51 C52 C53 0.8(3) no
N5 C51 C52 N52 -1.1(3) no
C56 C51 C52 N52 179.27(15) no
C56 C51 N5 C5 -1.0(3) no
C52 C51 N5 C5 179.37(17) no
N1 C5 N5 C51 -3.7(3) no
C4 C5 N5 C51 176.24(18) no
C53 C52 N52 O522 1.8(2) no
C51 C52 N52 O522 -176.73(16) no
C53 C52 N52 O521 -177.92(15) no
C51 C52 N52 O521 3.6(2) no
C51 C52 C53 C54 0.7(3) no
N52 C52 C53 C54 -177.77(15) no
C52 C53 C54 C55 -1.7(3) no
C52 C53 C54 C541 176.70(16) no
C53 C54 C541 O541 -178.65(17) no
C55 C54 C541 O541 -0.3(3) no
C53 C54 C541 O542 1.1(2) no
C55 C54 C541 O542 179.46(15) no
O541 C541 O542 C542 3.5(2) no
C54 C541 O542 C542 -176.23(15) no
C53 C54 C55 C56 1.0(3) no
C541 C54 C55 C56 -177.40(17) no
C54 C55 C56 C51 0.6(3) no
N5 C51 C56 C55 178.84(17) no
C52 C51 C56 C55 -1.5(3) no

loop_
_cod_related_entry_id
_cod_related_entry_database
_cod_related_entry_code
1 ChemSpider 21133097
